data_7112902
loop_
_publ_author_name
'Shirobokov, Oleg G.'
'Gorelsky, Serge I.'
'Simionescu, Razvan'
'Kuzmina, Lyudmila G.'
'Nikonov, Georgii I.'

_publ_section_title
;
 The unexpected mechanism of carbonyl hydrosilylation catalyzed by
 (Cp)(ArN[double bond, length as m-dash])Mo(H)(PMe(3)).
;
_journal_issue 41
_journal_name_full 'Chemical communications (Cambridge, England)'
_journal_page_first 7831
_journal_page_last 7833
_journal_paper_doi 10.1039/c0cc01850c
_journal_volume 46
_journal_year 2010
_chemical_formula_sum 'C27 H38 Mo N O P'
_chemical_formula_weight 519.49
_chemical_name_systematic
;
?
;
_space_group_IT_number 2
_symmetry_cell_setting triclinic
_symmetry_space_group_name_Hall '-P 1'
_symmetry_space_group_name_H-M 'P -1'
_atom_sites_solution_hydrogens geom
_atom_sites_solution_primary direct
_atom_sites_solution_secondary difmap
_audit_creation_method SHELXL-97
_cell_angle_alpha 108.5940(10)
_cell_angle_beta 96.9990(10)
_cell_angle_gamma 105.3790(10)
_cell_formula_units_Z 2
_cell_length_a 9.9782(7)
_cell_length_b 10.3691(7)
_cell_length_c 14.1074(10)
_cell_measurement_reflns_used 7356
_cell_measurement_temperature 123(2)
_cell_measurement_theta_max 30.203
_cell_measurement_theta_min 2.173
_cell_volume 1299.42(16)
_computing_structure_refinement 'SHELXL-97 (Sheldrick, 2008)'
_computing_structure_solution 'SHELXS-97 (Sheldrick, 2008)'
_diffrn_ambient_temperature 123(2)
_diffrn_detector_area_resol_mean 16642
_diffrn_measured_fraction_theta_full 0.992
_diffrn_measured_fraction_theta_max 0.992
_diffrn_measurement_device_type 'Bruker SMART-APEX-2'
_diffrn_measurement_method \w
_diffrn_radiation_monochromator graphite
_diffrn_radiation_source 'fine-focus sealed tube'
_diffrn_radiation_type MoK\a
_diffrn_radiation_wavelength 0.71073
_diffrn_reflns_av_R_equivalents 0.0238
_diffrn_reflns_av_sigmaI/netI 0.0355
_diffrn_reflns_limit_h_max 12
_diffrn_reflns_limit_h_min -14
_diffrn_reflns_limit_k_max 14
_diffrn_reflns_limit_k_min -11
_diffrn_reflns_limit_l_max 19
_diffrn_reflns_limit_l_min -19
_diffrn_reflns_theta_full 30.00
_diffrn_reflns_theta_max 30.00
_diffrn_reflns_theta_min 1.56
_exptl_absorpt_coefficient_mu 0.584
_exptl_absorpt_correction_T_max 0.9770
_exptl_absorpt_correction_T_min 0.8085
_exptl_absorpt_correction_type multi-scan
_exptl_crystal_colour black
_exptl_crystal_density_diffrn 1.328
_exptl_crystal_density_method 'not measured'
_exptl_crystal_description plate
_exptl_crystal_F_000 544
_exptl_crystal_size_max 0.38
_exptl_crystal_size_mid 0.32
_exptl_crystal_size_min 0.04
_refine_diff_density_max 1.016
_refine_diff_density_min -0.383
_refine_diff_density_rms 0.070
_refine_ls_extinction_method none
_refine_ls_goodness_of_fit_ref 1.074
_refine_ls_hydrogen_treatment mixed
_refine_ls_matrix_type full
_refine_ls_number_parameters 280
_refine_ls_number_reflns 7517
_refine_ls_number_restraints 0
_refine_ls_restrained_S_all 1.074
_refine_ls_R_factor_all 0.0358
_refine_ls_R_factor_gt 0.0289
_refine_ls_shift/su_max 0.002
_refine_ls_shift/su_mean 0.000
_refine_ls_structure_factor_coef Fsqd
_refine_ls_weighting_details 'calc w=1/[\s^2^(Fo^2^)+(0.0372P)^2^+0.1651P] where P=(Fo^2^+2Fc^2^)/3'
_refine_ls_weighting_scheme calc
_refine_ls_wR_factor_gt 0.0713
_refine_ls_wR_factor_ref 0.0740
_reflns_number_gt 6610
_reflns_number_total 7517
_reflns_threshold_expression >2sigma(I)
_cod_data_source_file c0cc01850c.txt
_cod_data_source_block p-1
_cod_original_sg_symbol_H-M P-1
_cod_database_code 7112902

loop_
_symmetry_equiv_pos_as_xyz
'x, y, z'
'-x, -y, -z'

loop_
_atom_site_label
_atom_site_type_symbol
_atom_site_fract_x
_atom_site_fract_y
_atom_site_fract_z
_atom_site_U_iso_or_equiv
_atom_site_adp_type
_atom_site_occupancy
_atom_site_symmetry_multiplicity
_atom_site_calc_flag
_atom_site_refinement_flags
Mo1 Mo 0.970806(14) 0.700938(15) 0.742890(10) 0.01755(5) Uani 1 1 d .
P1 P 0.77681(5) 0.68880(5) 0.83234(3) 0.02247(9) Uani 1 1 d .
O1 O 1.08456(12) 0.76119(14) 0.88974(9) 0.0237(2) Uani 1 1 d .
N1 N 0.94326(14) 0.51516(15) 0.68472(10) 0.0202(3) Uani 1 1 d .
C1 C 0.90503(17) 0.36756(17) 0.63775(12) 0.0188(3) Uani 1 1 d .
C2 C 1.00094(17) 0.29545(18) 0.65876(12) 0.0201(3) Uani 1 1 d .
C3 C 0.95903(19) 0.14664(19) 0.61170(13) 0.0240(3) Uani 1 1 d .
H3A H 1.0224 0.0972 0.6249 0.029 Uiso 1 1 calc R
C4 C 0.8267(2) 0.06940(19) 0.54598(14) 0.0269(4) Uani 1 1 d .
H4A H 0.7995 -0.0323 0.5151 0.032 Uiso 1 1 calc R
C5 C 0.73375(19) 0.13994(19) 0.52514(13) 0.0252(3) Uani 1 1 d .
H5A H 0.6429 0.0854 0.4803 0.030 Uiso 1 1 calc R
C6 C 0.77015(17) 0.28854(18) 0.56821(12) 0.0213(3) Uani 1 1 d .
C7 C 1.14395(18) 0.3817(2) 0.73369(14) 0.0247(3) Uani 1 1 d .
H7A H 1.1749 0.4780 0.7274 0.030 Uiso 1 1 calc R
C8 C 1.1281(2) 0.4065(3) 0.84404(15) 0.0385(5) Uani 1 1 d .
H8A H 1.2211 0.4624 0.8915 0.058 Uiso 1 1 calc R
H8B H 1.0927 0.3137 0.8518 0.058 Uiso 1 1 calc R
H8C H 1.0605 0.4594 0.8595 0.058 Uiso 1 1 calc R
C9 C 1.2602(2) 0.3137(2) 0.7102(2) 0.0419(5) Uani 1 1 d .
H9A H 1.2686 0.2995 0.6393 0.063 Uiso 1 1 calc R
H9B H 1.2352 0.2207 0.7187 0.063 Uiso 1 1 calc R
H9C H 1.3513 0.3773 0.7574 0.063 Uiso 1 1 calc R
C10 C 0.67471(19) 0.3675(2) 0.53864(14) 0.0267(4) Uani 1 1 d .
H10A H 0.6921 0.4577 0.5990 0.032 Uiso 1 1 calc R
C11 C 0.7171(2) 0.4120(2) 0.44951(16) 0.0371(5) Uani 1 1 d .
H11A H 0.8191 0.4666 0.4682 0.056 Uiso 1 1 calc R
H11B H 0.6620 0.4720 0.4356 0.056 Uiso 1 1 calc R
H11C H 0.6971 0.3259 0.3880 0.056 Uiso 1 1 calc R
C12 C 0.5163(2) 0.2833(3) 0.5123(2) 0.0462(6) Uani 1 1 d .
H12A H 0.4914 0.2568 0.5701 0.069 Uiso 1 1 calc R
H12B H 0.4949 0.1961 0.4513 0.069 Uiso 1 1 calc R
H12C H 0.4607 0.3429 0.4984 0.069 Uiso 1 1 calc R
C13 C 0.8149(2) 0.8220(2) 0.96026(14) 0.0331(4) Uani 1 1 d .
H13A H 0.7297 0.8068 0.9886 0.050 Uiso 1 1 calc R
H13B H 0.8426 0.9184 0.9572 0.050 Uiso 1 1 calc R
H13C H 0.8932 0.8130 1.0042 0.050 Uiso 1 1 calc R
C14 C 0.6074(2) 0.6949(3) 0.77280(17) 0.0412(5) Uani 1 1 d .
H14A H 0.5411 0.6889 0.8183 0.062 Uiso 1 1 calc R
H14B H 0.5672 0.6138 0.7071 0.062 Uiso 1 1 calc R
H14C H 0.6228 0.7853 0.7610 0.062 Uiso 1 1 calc R
C15 C 0.7272(3) 0.5209(2) 0.85369(19) 0.0425(5) Uani 1 1 d .
H15A H 0.6490 0.5169 0.8897 0.064 Uiso 1 1 calc R
H15B H 0.8095 0.5147 0.8954 0.064 Uiso 1 1 calc R
H15C H 0.6961 0.4403 0.7875 0.064 Uiso 1 1 calc R
C16 C 0.9959(2) 0.7781(2) 0.61508(13) 0.0267(4) Uani 1 1 d .
H16A H 0.9970 0.7181 0.5440 0.032 Uiso 1 1 calc R
C17 C 1.11978(19) 0.87019(19) 0.69514(14) 0.0259(4) Uani 1 1 d .
H17A H 1.2213 0.8806 0.6912 0.031 Uiso 1 1 calc R
C18 C 1.0727(2) 0.95814(19) 0.77350(14) 0.0271(4) Uani 1 1 d .
H18A H 1.1356 1.0332 0.8393 0.033 Uiso 1 1 calc R
C19 C 0.9256(2) 0.9213(2) 0.74705(15) 0.0291(4) Uani 1 1 d .
H19A H 0.8655 0.9677 0.7891 0.035 Uiso 1 1 calc R
C20 C 0.8742(2) 0.8074(2) 0.64786(14) 0.0279(4) Uani 1 1 d .
H20A H 0.7749 0.7694 0.6048 0.033 Uiso 1 1 calc R
C21 C 1.23271(18) 0.7908(2) 0.90739(13) 0.0274(4) Uani 1 1 d .
H21A H 1.2764 0.8776 0.8924 0.033 Uiso 1 1 calc R
H21B H 1.2544 0.7094 0.8598 0.033 Uiso 1 1 calc R
C22 C 1.29866(18) 0.81510(19) 1.01671(13) 0.0238(3) Uani 1 1 d .
C23 C 1.2177(2) 0.8051(2) 1.08857(14) 0.0281(4) Uani 1 1 d .
H23A H 1.1170 0.7796 1.0687 0.034 Uiso 1 1 calc R
C24 C 1.2809(2) 0.8318(2) 1.18936(15) 0.0327(4) Uani 1 1 d .
H24A H 1.2236 0.8261 1.2379 0.039 Uiso 1 1 calc R
C25 C 1.4267(2) 0.8666(2) 1.21871(16) 0.0396(5) Uani 1 1 d .
H25A H 1.4706 0.8855 1.2875 0.048 Uiso 1 1 calc R
C26 C 1.5089(2) 0.8738(3) 1.14698(18) 0.0477(6) Uani 1 1 d .
H26A H 1.6092 0.8952 1.1662 0.057 Uiso 1 1 calc R
C27 C 1.4453(2) 0.8499(3) 1.04748(17) 0.0398(5) Uani 1 1 d .
H27A H 1.5030 0.8575 0.9994 0.048 Uiso 1 1 calc R

loop_
_atom_site_aniso_label
_atom_site_aniso_U_11
_atom_site_aniso_U_22
_atom_site_aniso_U_33
_atom_site_aniso_U_23
_atom_site_aniso_U_13
_atom_site_aniso_U_12
Mo1 0.01958(7) 0.01694(7) 0.01630(7) 0.00525(5) 0.00302(5) 0.00765(5)
P1 0.0204(2) 0.0253(2) 0.0199(2) 0.00601(17) 0.00412(16) 0.00747(17)
O1 0.0194(5) 0.0293(7) 0.0199(6) 0.0078(5) 0.0013(4) 0.0069(5)
N1 0.0220(7) 0.0210(7) 0.0188(7) 0.0068(6) 0.0036(5) 0.0098(5)
C1 0.0231(8) 0.0194(8) 0.0166(7) 0.0077(6) 0.0066(6) 0.0089(6)
C2 0.0241(8) 0.0219(8) 0.0192(7) 0.0108(6) 0.0071(6) 0.0102(6)
C3 0.0313(9) 0.0235(8) 0.0249(8) 0.0133(7) 0.0103(7) 0.0141(7)
C4 0.0373(10) 0.0172(8) 0.0257(9) 0.0070(7) 0.0089(7) 0.0080(7)
C5 0.0278(8) 0.0226(8) 0.0203(8) 0.0048(7) 0.0031(7) 0.0052(7)
C6 0.0221(8) 0.0235(8) 0.0187(8) 0.0065(6) 0.0053(6) 0.0094(6)
C7 0.0238(8) 0.0255(9) 0.0276(9) 0.0124(7) 0.0039(7) 0.0098(7)
C8 0.0358(11) 0.0509(13) 0.0265(10) 0.0158(9) 0.0009(8) 0.0111(10)
C9 0.0258(9) 0.0383(12) 0.0629(15) 0.0164(11) 0.0082(9) 0.0160(9)
C10 0.0249(8) 0.0259(9) 0.0251(9) 0.0021(7) 0.0007(7) 0.0127(7)
C11 0.0428(11) 0.0401(12) 0.0344(11) 0.0155(9) 0.0035(9) 0.0231(9)
C12 0.0241(10) 0.0476(14) 0.0603(15) 0.0111(12) 0.0032(9) 0.0146(9)
C13 0.0293(9) 0.0394(11) 0.0240(9) 0.0019(8) 0.0066(7) 0.0122(8)
C14 0.0230(9) 0.0634(15) 0.0354(11) 0.0138(11) 0.0033(8) 0.0178(10)
C15 0.0517(13) 0.0327(11) 0.0494(13) 0.0197(10) 0.0260(11) 0.0111(10)
C16 0.0360(9) 0.0265(9) 0.0179(8) 0.0096(7) 0.0061(7) 0.0088(7)
C17 0.0275(8) 0.0247(9) 0.0254(9) 0.0107(7) 0.0076(7) 0.0056(7)
C18 0.0358(10) 0.0193(8) 0.0229(8) 0.0065(7) 0.0064(7) 0.0052(7)
C19 0.0388(10) 0.0234(9) 0.0340(10) 0.0154(8) 0.0129(8) 0.0161(8)
C20 0.0302(9) 0.0287(9) 0.0291(9) 0.0164(8) 0.0022(7) 0.0112(7)
C21 0.0229(8) 0.0349(10) 0.0214(8) 0.0089(7) 0.0038(6) 0.0068(7)
C22 0.0232(8) 0.0217(8) 0.0241(8) 0.0068(7) 0.0018(6) 0.0069(7)
C23 0.0276(9) 0.0339(10) 0.0274(9) 0.0137(8) 0.0068(7) 0.0139(8)
C24 0.0423(11) 0.0360(11) 0.0274(9) 0.0154(8) 0.0108(8) 0.0187(9)
C25 0.0451(12) 0.0392(12) 0.0277(10) 0.0151(9) -0.0061(9) 0.0056(9)
C26 0.0240(10) 0.0674(17) 0.0446(13) 0.0279(12) -0.0068(9) 0.0008(10)
C27 0.0258(9) 0.0554(14) 0.0367(11) 0.0222(11) 0.0037(8) 0.0058(9)

loop_
_atom_type_symbol
_atom_type_description
_atom_type_scat_dispersion_real
_atom_type_scat_dispersion_imag
_atom_type_scat_source
C C 0.0033 0.0016 'International Tables Vol C Tables 4.2.6.8 and 6.1.1.4'
H H 0.0000 0.0000 'International Tables Vol C Tables 4.2.6.8 and 6.1.1.4'
N N 0.0061 0.0033 'International Tables Vol C Tables 4.2.6.8 and 6.1.1.4'
O O 0.0106 0.0060 'International Tables Vol C Tables 4.2.6.8 and 6.1.1.4'
P P 0.1023 0.0942 'International Tables Vol C Tables 4.2.6.8 and 6.1.1.4'
Mo Mo -1.6832 0.6857 'International Tables Vol C Tables 4.2.6.8 and 6.1.1.4'

loop_
_geom_angle_atom_site_label_1
_geom_angle_atom_site_label_2
_geom_angle_atom_site_label_3
_geom_angle
N1 Mo1 O1 105.58(6)
N1 Mo1 C16 103.01(7)
O1 Mo1 C16 135.32(6)
N1 Mo1 C20 117.52(7)
O1 Mo1 C20 136.86(6)
C16 Mo1 C20 37.05(7)
N1 Mo1 C17 122.21(7)
O1 Mo1 C17 98.41(6)
C16 Mo1 C17 36.91(6)
C20 Mo1 C17 60.65(7)
N1 Mo1 C19 152.41(7)
O1 Mo1 C19 101.50(6)
C16 Mo1 C19 59.14(7)
C20 Mo1 C19 35.45(7)
C17 Mo1 C19 57.51(7)
N1 Mo1 P1 98.95(5)
O1 Mo1 P1 80.26(4)
C16 Mo1 P1 127.88(5)
C20 Mo1 P1 91.00(5)
C17 Mo1 P1 136.98(5)
C19 Mo1 P1 80.41(5)
N1 Mo1 C18 156.35(6)
O1 Mo1 C18 83.40(6)
C16 Mo1 C18 58.36(6)
C20 Mo1 C18 57.78(7)
C17 Mo1 C18 34.15(6)
C19 Mo1 C18 32.92(6)
P1 Mo1 C18 104.18(5)
C13 P1 C15 102.84(11)
C13 P1 C14 102.53(10)
C15 P1 C14 103.31(12)
C13 P1 Mo1 116.61(7)
C15 P1 Mo1 110.01(8)
C14 P1 Mo1 119.53(7)
C21 O1 Mo1 118.93(10)
C1 N1 Mo1 173.38(12)
N1 C1 C2 119.76(14)
N1 C1 C6 119.96(14)
C2 C1 C6 120.27(15)
C3 C2 C1 118.62(15)
C3 C2 C7 121.92(15)
C1 C2 C7 119.43(15)
C4 C3 C2 121.14(16)
C5 C4 C3 120.13(16)
C4 C5 C6 121.55(16)
C5 C6 C1 118.23(15)
C5 C6 C10 121.86(15)
C1 C6 C10 119.81(15)
C2 C7 C9 113.01(16)
C2 C7 C8 110.40(15)
C9 C7 C8 111.06(16)
C6 C10 C12 113.71(16)
C6 C10 C11 109.84(15)
C12 C10 C11 110.76(17)
C20 C16 C17 108.06(16)
C20 C16 Mo1 73.69(10)
C17 C16 Mo1 75.57(10)
C18 C17 C16 107.04(16)
C18 C17 Mo1 78.60(10)
C16 C17 Mo1 67.52(9)
C19 C18 C17 109.64(17)
C19 C18 Mo1 72.29(10)
C17 C18 Mo1 67.26(10)
C18 C19 C20 108.40(17)
C18 C19 Mo1 74.80(10)
C20 C19 Mo1 66.11(9)
C16 C20 C19 106.80(16)
C16 C20 Mo1 69.26(10)
C19 C20 Mo1 78.45(10)
O1 C21 C22 112.54(14)
C23 C22 C27 118.04(17)
C23 C22 C21 122.27(16)
C27 C22 C21 119.69(17)
C22 C23 C24 121.32(18)
C25 C24 C23 119.89(19)
C24 C25 C26 119.43(18)
C27 C26 C25 120.2(2)
C26 C27 C22 121.1(2)

loop_
_geom_bond_atom_site_label_1
_geom_bond_atom_site_label_2
_geom_bond_distance
Mo1 N1 1.7652(14)
Mo1 O1 2.0485(11)
Mo1 C16 2.2085(17)
Mo1 C20 2.2665(17)
Mo1 C17 2.3147(17)
Mo1 C19 2.4287(18)
Mo1 P1 2.4336(5)
Mo1 C18 2.4603(18)
P1 C13 1.8094(19)
P1 C15 1.811(2)
P1 C14 1.820(2)
O1 C21 1.401(2)
N1 C1 1.382(2)
C1 C2 1.419(2)
C1 C6 1.423(2)
C2 C3 1.391(2)
C2 C7 1.519(2)
C3 C4 1.383(3)
C4 C5 1.382(3)
C5 C6 1.388(2)
C6 C10 1.512(2)
C7 C9 1.526(3)
C7 C8 1.530(3)
C10 C12 1.522(3)
C10 C11 1.539(3)
C16 C20 1.423(3)
C16 C17 1.435(3)
C17 C18 1.409(3)
C18 C19 1.386(3)
C19 C20 1.438(3)
C21 C22 1.514(2)
C22 C23 1.383(2)
C22 C27 1.387(3)
C23 C24 1.391(3)
C24 C25 1.378(3)
C25 C26 1.385(3)
C26 C27 1.383(3)
